data_9005602
loop_
_publ_author_name
'Seryotkin, Y. V.'
'Joswig, W.'
'Bakakin, V. V.'
'Belitsky, I. A.'
'Fursenko, B. A.'

_publ_section_title
;
 High-temperature crystal structure of wairakite
 Sample: Wai-210, T = 210 deg C
;
_journal_name_full 'European Journal of Mineralogy'
_journal_page_first 475
_journal_page_last 484
_journal_paper_doi 10.1127/0935-1221/2003/0015-0475
_journal_volume 15
_journal_year 2003
_chemical_formula_sum 'Al2 Ca0.922 H4 Na0.08 O14 Si4'
_chemical_name_mineral Wairakite
_space_group_IT_number 142
_symmetry_space_group_name_Hall '-I 4bd 2c'
_symmetry_space_group_name_H-M 'I 41/a c d :2'
_cell_angle_alpha 90
_cell_angle_beta 90
_cell_angle_gamma 90
_cell_formula_units_Z 8
_cell_length_a 13.713
_cell_length_b 13.713
_cell_length_c 13.687
_cell_volume 2573.791
_database_code_amcsd 0006992
_diffrn_ambient_temperature 483.15
_exptl_crystal_density_diffrn 2.235
_cod_original_sg_symbol_H-M 'I 41/a c d'
_cod_original_formula_sum 'Na.08 Ca.922 Si4 Al2 O14 H4'
_cod_database_code 9005602

loop_
_space_group_symop_operation_xyz
x,y,z
1/2+x,1/2+y,1/2+z
1/4-y,3/4-x,3/4+z
3/4-y,1/4-x,1/4+z
1/4+y,3/4+x,3/4-z
3/4+y,1/4+x,1/4-z
1/4+y,3/4-x,1/4-z
3/4+y,1/4-x,3/4-z
1/4-y,3/4+x,1/4+z
3/4-y,1/4+x,3/4+z
1/2+x,-y,z
+x,1/2-y,1/2+z
1/2-x,y,-z
-x,1/2+y,1/2-z
1/2+x,y,1/2-z
+x,1/2+y,-z
1/2-x,-y,1/2+z
-x,1/2-y,+z
1/4+y,1/4+x,1/4+z
3/4+y,3/4+x,3/4+z
1/4-y,1/4-x,1/4-z
3/4-y,3/4-x,3/4-z
1/4-y,1/4+x,3/4-z
3/4-y,3/4+x,1/4-z
1/4+y,1/4-x,3/4+z
3/4+y,3/4-x,1/4+z
-x,y,1/2+z
1/2-x,1/2+y,+z
x,-y,1/2-z
1/2+x,1/2-y,-z
-x,-y,-z
1/2-x,1/2-y,1/2-z

loop_
_atom_site_label
_atom_site_fract_x
_atom_site_fract_y
_atom_site_fract_z
_atom_site_occupancy
_atom_site_U_iso_or_equiv
_atom_site_type_symbol
_atom_site_attached_hydrogens
NaM1 0.12630 0.00000 0.25000 0.04000 0.06000 Na 0
CaM2 0.00000 0.25000 0.12500 0.92200 0.03780 Ca 0
SiT1 0.12073 0.16202 0.41367 1.00000 0.01300 Si 0
AlT2 0.16263 0.41263 0.12500 1.00000 0.01280 Al 0
O1 0.10304 0.35175 0.22073 1.00000 0.02400 O 0
O2 0.21462 0.10642 0.37686 1.00000 0.03150 O 0
O3 0.37197 0.22126 0.10174 1.00000 0.03600 O 0
Wat 0.12310 0.12690 0.12500 1.00000 0.10000 O 2

loop_
_cod_changelog_entry_id
_cod_changelog_entry_author
_cod_changelog_entry_date
_cod_changelog_entry_text
1
;cod-tools version 3.8.0
Id: cif_guess_AMCSD_atom_types 9574 2023-05-10 09:00:05Z saulius
;
2023-05-10T18:50:15+03:00
;Derived atom types and hydrogen counts
from atom names that follow the AMCSD naming convention
(Wat == water, O-H == hydroxyl).
;

loop_
_cod_related_entry_id
_cod_related_entry_database
_cod_related_entry_code
1 AMCSD 0006992
